data_7025964
loop_
_publ_author_name
'Esparza-Ruiz, Adriana'
'Gonz\'alez-G\'omez, Guadalupe'
'Mijangos, Edgar'
'Pe\~na-Hueso, Adri\'an'
'L\'opez-Sandoval, Horacio'
'Flores-Parra, Angelina'
'Contreras, Rosalinda'
'Barba-Behrens, Norah'

_publ_section_title
;
 Coordination chemistry of a bis(benzimidazole) disulfide: eleven membered
 chelate ring in cobalt(II), zinc(II) and cadmium(II) halide compounds;
 oxidative disulfide cleavage when coordinated to nickel(II).
;
_journal_issue 27
_journal_name_full 'Dalton transactions (Cambridge, England : 2003)'
_journal_page_first 6302
_journal_page_last 6309
_journal_paper_doi 10.1039/c0dt00084a
_journal_volume 39
_journal_year 2010
_chemical_compound_source 'synthesis as described'
_chemical_formula_moiety 'C26 H18 Br2 Cd N4 S2, 2(C2 H6 O)'
_chemical_formula_sum 'C30 H30 Br2 Cd N4 O2 S2'
_chemical_formula_weight 814.93
_space_group_IT_number 14
_symmetry_cell_setting monoclinic
_symmetry_Int_Tables_number 14
_symmetry_space_group_name_Hall '-P 2yn'
_symmetry_space_group_name_H-M 'P 1 21/n 1'
_atom_sites_solution_hydrogens difmap
_atom_sites_solution_primary direct
_audit_conform_dict_location ftp://ftp.iucr.org/pub/cif_core.dic
_audit_conform_dict_name cif_core.dic
_audit_conform_dict_version 2.3
_audit_creation_date 2009-12-03T21:28:35-00:00
_audit_creation_method 'WinGX routine CIF_UPDATE'
_cell_angle_alpha 90
_cell_angle_beta 107.9850(10)
_cell_angle_gamma 90
_cell_formula_units_Z 4
_cell_length_a 12.5344(3)
_cell_length_b 15.8964(4)
_cell_length_c 17.4744(4)
_cell_measurement_reflns_used 13797
_cell_measurement_temperature 293
_cell_measurement_theta_max 27
_cell_measurement_theta_min 3
_cell_measurement_wavelength 0.71073
_cell_volume 3311.68(14)
_computing_cell_refinement 'DENZO/SCALEPACK (Otwinowski & Minor, 1997)'
_computing_data_collection 'COLLECT (Nonius, 1997-2001).'
_computing_data_reduction 'DENZO/SCALEPACK (Otwinowski & Minor, 1997)'
_computing_molecular_graphics 'CAMERON (Watkin et al., 1996)'
_computing_publication_material 'CRYSTALS (Betteridge et al., 2003)'
_computing_structure_refinement 'CRYSTALS (Betteridge et al., 2003)'
_computing_structure_solution 'SHELXS 87 (Sheldrick, 1987)'
_diffrn_ambient_temperature 293
_diffrn_detector 'CCD plate'
_diffrn_detector_area_resol_mean 9
_diffrn_measured_fraction_theta_full 0.995
_diffrn_measured_fraction_theta_max 0.991
_diffrn_measurement_device '95mm CCD camera on \k-goniostat'
_diffrn_measurement_device_type 'Nonius KappaCCD'
_diffrn_measurement_method '\f & \w scans'
_diffrn_orient_matrix_type 'by Bruker AXS Collect from scalepack cell'
_diffrn_orient_matrix_UB_11 0.81277E-1
_diffrn_orient_matrix_UB_12 0.118653E-1
_diffrn_orient_matrix_UB_13 0.271407E-1
_diffrn_orient_matrix_UB_21 -0.195038E-1
_diffrn_orient_matrix_UB_22 0.299921E-1
_diffrn_orient_matrix_UB_23 0.441923E-1
_diffrn_orient_matrix_UB_31 0.7025E-2
_diffrn_orient_matrix_UB_32 -0.540094E-1
_diffrn_orient_matrix_UB_33 0.305031E-1
_diffrn_radiation_monochromator graphite
_diffrn_radiation_probe x-ray
_diffrn_radiation_type 'Mo K\a'
_diffrn_radiation_wavelength 0.71073
_diffrn_reflns_av_R_equivalents 0.052
_diffrn_reflns_limit_h_max 16
_diffrn_reflns_limit_h_min -15
_diffrn_reflns_limit_k_max 20
_diffrn_reflns_limit_k_min -13
_diffrn_reflns_limit_l_max 22
_diffrn_reflns_limit_l_min -21
_diffrn_reflns_number 23385
_diffrn_reflns_theta_full 26.372
_diffrn_reflns_theta_max 27.471
_diffrn_reflns_theta_min 3.08
_diffrn_source 'Enraf Nonius FR590'
_diffrn_standards_number 0
_exptl_absorpt_coefficient_mu 3.231
_exptl_absorpt_correction_T_max 0.85
_exptl_absorpt_correction_T_min 0.52
_exptl_absorpt_correction_type multi-scan
_exptl_absorpt_process_details 'SADABS (Siemens, 1996)'
_exptl_crystal_colour colourless
_exptl_crystal_density_diffrn 1.634
_exptl_crystal_density_method 'not measured'
_exptl_crystal_description block
_exptl_crystal_F_000 1616
_exptl_crystal_size_max 0.45
_exptl_crystal_size_mid 0.13
_exptl_crystal_size_min 0.05
_refine_diff_density_max 0.56
_refine_diff_density_min -0.7
_refine_ls_extinction_method None
_refine_ls_goodness_of_fit_ref 1.0009
_refine_ls_hydrogen_treatment constr
_refine_ls_matrix_type full
_refine_ls_number_parameters 388
_refine_ls_number_reflns 4215
_refine_ls_number_restraints 47
_refine_ls_R_factor_all 0.0946
_refine_ls_R_factor_gt 0.0378
_refine_ls_shift/su_max 0.000954
_refine_ls_structure_factor_coef F
_refine_ls_weighting_details
;
Method= Modified Sheldrick
w=1/[\s^2^(F^2^) + ( 0.00P)^2^ + 0.06P]
,where P=(max(Fo^2^,0) + 2Fc^2^)/3
;
_refine_ls_weighting_scheme calc
_refine_ls_wR_factor_all 0.0768
_refine_ls_wR_factor_gt 0.0449
_refine_ls_wR_factor_ref 0.0449
_reflns_number_gt 4215
_reflns_number_total 7521
_reflns_threshold_expression I>3.0\s(I)
_cod_data_source_file c0dt00084a.txt
_cod_data_source_block 5
_cod_depositor_comments
;
The following automatic conversions were performed:

'_symmetry_cell_setting' value 'Monoclinic' changed to 'monoclinic'
according to /home/saulius/struct/CIF-dictionaries/cif_core.dic
dictionary named 'cif_core.dic' version 2.4.2 from 2011-04-26.

Automatic conversion script
Id: cif_fix_values 1891 2012-01-12 08:04:46Z andrius 
;
_cod_original_formula_sum 'C30 H30 Br2 Cd1 N4 O2 S2'
_cod_database_code 7025964

loop_
_symmetry_equiv_pos_as_xyz
x,y,z
-x,-y,-z
-x+1/2,y+1/2,-z+1/2
x+1/2,-y+1/2,z+1/2

loop_
_atom_site_label
_atom_site_type_symbol
_atom_site_fract_x
_atom_site_fract_y
_atom_site_fract_z
_atom_site_U_iso_or_equiv
_atom_site_adp_type
_atom_site_occupancy
_atom_site_disorder_group
C2 C 0.6405(4) 0.2592(4) 0.1004(3) 0.0448 Uani 1 .
C4 C 0.5812(6) 0.1262(5) 0.2473(4) 0.0701 Uani 1 .
C5 C 0.6463(6) 0.0585(5) 0.2813(4) 0.0748 Uani 1 .
C6 C 0.7416(6) 0.0354(5) 0.2619(4) 0.0731 Uani 1 .
C7 C 0.7760(5) 0.0808(4) 0.2060(4) 0.062 Uani 1 .
C8 C 0.7126(4) 0.1496(4) 0.1718(3) 0.0446 Uani 1 .
C9 C 0.6184(5) 0.1717(4) 0.1917(3) 0.0512 Uani 1 .
C10 C 0.6224(4) 0.3319(4) 0.0440(3) 0.0448 Uani 1 .
C11 C 0.5306(5) 0.3344(4) -0.0256(3) 0.0534 Uani 1 .
C12 C 0.5193(6) 0.4034(5) -0.0760(4) 0.0742 Uani 1 .
C13 C 0.5967(7) 0.4667(5) -0.0591(4) 0.0792 Uani 1 .
C14 C 0.6876(6) 0.4650(4) 0.0099(4) 0.0669 Uani 1 .
C15 C 0.6984(5) 0.3972(4) 0.0608(3) 0.0539 Uani 1 .
C17 C 0.7146(4) 0.2176(4) -0.1143(3) 0.0409 Uani 1 .
C19 C 0.7564(5) 0.4023(4) -0.2218(3) 0.0599 Uani 1 .
C20 C 0.8382(5) 0.4601(4) -0.1912(4) 0.062 Uani 1 .
C21 C 0.9145(5) 0.4521(4) -0.1138(3) 0.0573 Uani 1 .
C22 C 0.9104(5) 0.3853(4) -0.0650(3) 0.0489 Uani 1 .
C23 C 0.8267(4) 0.3255(3) -0.0949(3) 0.038 Uani 1 .
C24 C 0.7515(4) 0.3349(4) -0.1715(3) 0.0461 Uani 1 .
C25 C 0.6658(4) 0.1366(4) -0.1036(3) 0.0464 Uani 1 .
C26 C 0.5500(5) 0.1231(4) -0.1176(3) 0.0537 Uani 1 .
C27 C 0.5144(6) 0.0437(5) -0.1023(4) 0.0737 Uani 1 .
C28 C 0.5891(7) -0.0204(5) -0.0745(4) 0.0855 Uani 1 .
C29 C 0.7021(6) -0.0081(4) -0.0628(4) 0.0721 Uani 1 .
C30 C 0.7389(5) 0.0698(4) -0.0776(3) 0.0565 Uani 1 .
C36 C 0.3004(9) 0.3029(12) 0.1588(9) 0.1017 Uani 0.5 1
C37 C 0.2338(14) 0.2940(14) 0.0689(9) 0.1053 Uani 0.5 1
C38 C 0.2849(6) 0.3357(9) 0.1354(12) 0.0983 Uani 0.5 2
C39 C 0.2650(14) 0.2436(9) 0.1077(12) 0.0949 Uani 0.5 2
C41 C 0.5257(12) 0.3413(10) 0.3704(9) 0.2066 Uani 1 .
C42 C 0.6412(12) 0.3519(10) 0.3603(8) 0.2079 Uani 1 .
H3 H 0.5137 0.2702 0.147 0.0659 Uiso 1 .
H4 H 0.5155 0.1416 0.2601 0.0872 Uiso 1 .
H5 H 0.6251 0.0258 0.3197 0.0913 Uiso 1 .
H6 H 0.7849 -0.0136 0.2862 0.0864 Uiso 1 .
H7 H 0.8433 0.0654 0.1924 0.0734 Uiso 1 .
H12 H 0.4571 0.4068 -0.1227 0.0864 Uiso 1 .
H13 H 0.5881 0.5116 -0.0955 0.0961 Uiso 1 .
H14 H 0.7424 0.5101 0.0225 0.0814 Uiso 1 .
H15 H 0.7603 0.3951 0.1088 0.0675 Uiso 1 .
H18 H 0.6263 0.2542 -0.2241 0.0585 Uiso 1 .
H19 H 0.7038 0.4074 -0.2741 0.0713 Uiso 1 .
H20 H 0.8451 0.5072 -0.2237 0.0755 Uiso 1 .
H21 H 0.9719 0.4949 -0.0945 0.0694 Uiso 1 .
H22 H 0.9615 0.3799 -0.0124 0.0612 Uiso 1 .
H27 H 0.4364 0.0344 -0.1108 0.087 Uiso 1 .
H28 H 0.5639 -0.0737 -0.0629 0.1003 Uiso 1 .
H29 H 0.7548 -0.0539 -0.0452 0.0845 Uiso 1 .
H30 H 0.8179 0.0784 -0.0692 0.0664 Uiso 1 .
H35 H 0.4317 0.3677 0.2057 0.1175 Uiso 1 .
H40 H 0.5076 0.4537 0.3204 0.2331 Uiso 1 .
H361 H 0.2581 0.3356 0.188 0.1278 Uiso 0.5 1
H362 H 0.3163 0.246 0.1827 0.1278 Uiso 0.5 1
H371 H 0.1626 0.2655 0.0634 0.1328 Uiso 0.5 1
H372 H 0.219 0.3506 0.0457 0.1328 Uiso 0.5 1
H373 H 0.2766 0.2619 0.0404 0.1328 Uiso 0.5 1
H381 H 0.2488 0.3784 0.0928 0.1236 Uiso 0.5 2
H382 H 0.2566 0.3438 0.1813 0.1236 Uiso 0.5 2
H391 H 0.184 0.2327 0.0896 0.1186 Uiso 0.5 2
H392 H 0.2946 0.2367 0.0623 0.1186 Uiso 0.5 2
H393 H 0.3022 0.2038 0.1504 0.1186 Uiso 0.5 2
H411 H 0.5317 0.3529 0.4277 0.2203 Uiso 1 .
H412 H 0.502 0.2803 0.3585 0.2202 Uiso 1 .
H421 H 0.6937 0.3119 0.3977 0.2313 Uiso 1 .
H422 H 0.6689 0.4108 0.3735 0.2313 Uiso 1 .
H423 H 0.6375 0.3387 0.3036 0.2313 Uiso 1 .
N1 N 0.7262(3) 0.2065(3) 0.1138(2) 0.0443 Uani 1 .
N3 N 0.5736(4) 0.2414(3) 0.1454(3) 0.0535 Uani 1 .
N16 N 0.8021(3) 0.2529(3) -0.0601(2) 0.0402 Uani 1 .
N18 N 0.6822(4) 0.2656(3) -0.1815(2) 0.0513 Uani 1 .
O35 O 0.4030(4) 0.3410(4) 0.1607(3) 0.0943 Uani 1 .
O40 O 0.4746(8) 0.4091(6) 0.3062(6) 0.2136 Uani 1 .
S31 S 0.42955(13) 0.25188(14) -0.04938(10) 0.0686 Uani 1 .
S32 S 0.44715(12) 0.20318(13) -0.15384(9) 0.0657 Uani 1 .
Cd1 Cd 0.87499(3) 0.21587(3) 0.06954(2) 0.0422 Uani 1 .
Br33 Br 0.99492(5) 0.33257(4) 0.15914(3) 0.0498 Uani 1 .
Br34 Br 1.00159(5) 0.08624(4) 0.08923(4) 0.0663 Uani 1 .

loop_
_atom_site_aniso_label
_atom_site_aniso_U_11
_atom_site_aniso_U_22
_atom_site_aniso_U_33
_atom_site_aniso_U_23
_atom_site_aniso_U_13
_atom_site_aniso_U_12
C2 0.044(3) 0.049(3) 0.041(3) -0.005(2) 0.012(2) -0.002(3)
C4 0.064(4) 0.091(6) 0.062(4) 0.009(4) 0.030(3) -0.011(4)
C5 0.078(5) 0.087(6) 0.063(4) 0.026(4) 0.027(4) -0.007(4)
C6 0.069(4) 0.081(5) 0.067(4) 0.024(4) 0.017(4) -0.001(4)
C7 0.064(4) 0.061(4) 0.063(4) 0.016(3) 0.023(3) 0.003(3)
C8 0.041(3) 0.046(3) 0.046(3) 0.006(2) 0.013(2) -0.006(3)
C9 0.053(3) 0.056(4) 0.046(3) 0.001(3) 0.018(3) -0.001(3)
C10 0.045(3) 0.047(3) 0.046(3) -0.001(2) 0.019(2) 0.009(3)
C11 0.049(3) 0.064(4) 0.046(3) 0.000(3) 0.013(3) 0.010(3)
C12 0.076(5) 0.081(6) 0.056(4) 0.008(4) 0.007(3) 0.025(4)
C13 0.112(6) 0.054(5) 0.076(5) 0.018(4) 0.034(5) 0.018(4)
C14 0.079(4) 0.045(4) 0.079(4) 0.001(3) 0.027(4) -0.002(3)
C15 0.059(3) 0.043(4) 0.058(3) -0.004(3) 0.016(3) 0.004(3)
C17 0.037(3) 0.049(3) 0.037(2) -0.006(2) 0.012(2) -0.001(2)
C19 0.075(4) 0.060(4) 0.040(3) 0.006(3) 0.010(3) 0.001(3)
C20 0.082(4) 0.049(4) 0.055(3) 0.011(3) 0.022(3) -0.004(3)
C21 0.066(4) 0.057(4) 0.050(3) -0.003(3) 0.021(3) -0.016(3)
C22 0.055(3) 0.054(4) 0.036(3) -0.001(2) 0.011(2) -0.009(3)
C23 0.039(3) 0.042(3) 0.032(2) 0.001(2) 0.010(2) 0.001(2)
C24 0.045(3) 0.051(4) 0.040(3) -0.004(2) 0.010(2) -0.003(3)
C25 0.050(3) 0.050(4) 0.037(3) -0.010(2) 0.011(2) -0.012(3)
C26 0.047(3) 0.071(4) 0.041(3) -0.012(3) 0.011(3) -0.015(3)
C27 0.060(4) 0.085(6) 0.075(4) -0.012(4) 0.018(4) -0.032(4)
C28 0.102(6) 0.074(6) 0.078(5) -0.009(4) 0.024(5) -0.034(5)
C29 0.077(5) 0.054(4) 0.076(4) -0.007(3) 0.010(4) -0.009(4)
C30 0.059(4) 0.047(4) 0.057(3) -0.007(3) 0.007(3) -0.006(3)
C36 0.080(4) 0.112(6) 0.123(5) 0.000(5) 0.046(5) 0.009(4)
C37 0.085(6) 0.121(7) 0.123(6) -0.009(6) 0.050(5) 0.009(6)
C38 0.076(3) 0.101(6) 0.123(5) 0.001(5) 0.038(5) 0.009(5)
C39 0.074(5) 0.099(6) 0.120(7) 0.003(6) 0.042(6) 0.005(6)
C41 0.237(9) 0.173(7) 0.172(7) -0.053(5) 0.008(7) 0.072(7)
C42 0.234(9) 0.176(8) 0.175(7) -0.054(6) 0.006(8) 0.071(8)
N1 0.043(2) 0.046(3) 0.043(2) 0.005(2) 0.0120(19) -0.002(2)
N3 0.052(3) 0.060(3) 0.054(3) 0.000(2) 0.024(2) 0.005(2)
N16 0.037(2) 0.046(3) 0.036(2) -0.0028(19) 0.0068(18) -0.007(2)
N18 0.042(2) 0.065(3) 0.037(2) -0.002(2) -0.0021(19) -0.005(2)
O35 0.075(3) 0.101(4) 0.116(4) -0.002(3) 0.042(3) 0.014(3)
O40 0.246(8) 0.166(7) 0.177(7) -0.061(5) -0.009(6) 0.084(7)
S31 0.0504(9) 0.0991(14) 0.0600(9) -0.0144(9) 0.0224(7) -0.0099(9)
S32 0.0428(8) 0.0989(14) 0.0503(8) -0.0159(8) 0.0069(7) -0.0048(8)
Cd1 0.0395(2) 0.0473(2) 0.03764(19) 0.00296(17) 0.00897(15) -0.00247(18)
Br33 0.0520(3) 0.0475(3) 0.0408(3) 0.0030(2) 0.0008(2) -0.0056(3)
Br34 0.0593(4) 0.0592(4) 0.0731(4) 0.0017(3) 0.0097(3) 0.0145(3)

loop_
_atom_type_symbol
_atom_type_scat_dispersion_real
_atom_type_scat_dispersion_imag
_atom_type_scat_source
C 0.0033 0.0016 'International Tables Vol C 4.2.6.8 and 6.1.1.4'
H 0 0 'International Tables Vol C 4.2.6.8 and 6.1.1.4'
Br -0.2901 2.4595 'International Tables Vol C 4.2.6.8 and 6.1.1.4'
Cd -0.8075 1.2024 'International Tables Vol C 4.2.6.8 and 6.1.1.4'
N 0.0061 0.0033 'International Tables Vol C 4.2.6.8 and 6.1.1.4'
O 0.0106 0.006 'International Tables Vol C 4.2.6.8 and 6.1.1.4'
S 0.1246 0.1234 'International Tables Vol C 4.2.6.8 and 6.1.1.4'

loop_
_geom_angle_atom_site_label_1
_geom_angle_atom_site_label_2
_geom_angle_atom_site_label_3
_geom_angle
_geom_angle_publ_flag
C10 C2 N1 123.9(5) yes
C10 C2 N3 123.7(5) yes
N1 C2 N3 112.3(5) yes
C5 C4 C9 115.1(6) yes
C5 C4 H4 123 no
C9 C4 H4 122 no
C4 C5 C6 123.0(6) yes
C4 C5 H5 118.5 no
C6 C5 H5 118.6 no
C5 C6 C7 120.9(7) yes
C5 C6 H6 120.9 no
C7 C6 H6 118.2 no
C6 C7 C8 117.1(6) yes
C6 C7 H7 121.5 no
C8 C7 H7 121.4 no
C7 C8 C9 121.3(5) yes
C7 C8 N1 129.9(5) yes
C9 C8 N1 108.8(5) yes
C4 C9 C8 122.6(6) yes
C4 C9 N3 131.1(6) yes
C8 C9 N3 106.3(5) yes
C2 C10 C11 121.1(5) yes
C2 C10 C15 119.2(5) yes
C11 C10 C15 119.7(5) yes
C10 C11 C12 118.2(6) yes
C10 C11 S31 121.2(5) yes
C12 C11 S31 120.6(5) yes
C11 C12 C13 121.3(6) yes
C11 C12 H12 119.5 no
C13 C12 H12 119.2 no
C12 C13 C14 121.0(6) yes
C12 C13 H13 119.2 no
C14 C13 H13 119.9 no
C13 C14 C15 118.0(6) yes
C13 C14 H14 121.4 no
C15 C14 H14 120.6 no
C10 C15 C14 121.8(6) yes
C10 C15 H15 118.9 no
C14 C15 H15 119.3 no
C25 C17 N16 124.4(5) yes
C25 C17 N18 125.6(4) yes
N16 C17 N18 109.9(5) yes
C20 C19 C24 116.5(5) yes
C20 C19 H19 122.4 no
C24 C19 H19 121.1 no
C19 C20 C21 121.7(6) yes
C19 C20 H20 119.4 no
C21 C20 H20 118.9 no
C20 C21 C22 121.7(6) yes
C20 C21 H21 118.9 no
C22 C21 H21 119.4 no
C21 C22 C23 117.6(5) yes
C21 C22 H22 121.9 no
C23 C22 H22 120.5 no
C22 C23 C24 119.8(5) yes
C22 C23 N16 130.5(4) yes
C24 C23 N16 109.7(4) yes
C19 C24 C23 122.7(5) yes
C19 C24 N18 132.8(5) yes
C23 C24 N18 104.4(5) yes
C17 C25 C26 124.1(5) yes
C17 C25 C30 117.2(5) yes
C26 C25 C30 118.7(6) yes
C25 C26 C27 118.6(6) yes
C25 C26 S32 123.0(5) yes
C27 C26 S32 118.4(5) yes
C26 C27 C28 121.3(6) yes
C26 C27 H27 119 no
C28 C27 H27 119.7 no
C27 C28 C29 120.4(7) yes
C27 C28 H28 120.4 no
C29 C28 H28 119.2 no
C28 C29 C30 119.2(7) yes
C28 C29 H29 120.6 no
C30 C29 H29 120.2 no
C25 C30 C29 121.8(6) yes
C25 C30 H30 119 no
C29 C30 H30 119.2 no
C37 C36 H361 111.5 no
C37 C36 H362 108.8 no
H361 C36 H362 109.5 no
C37 C36 O35 105.4(11) yes
H361 C36 O35 113 no
H362 C36 O35 108.6 no
C36 C37 H371 109.4 no
C36 C37 H372 108.2 no
H371 C37 H372 109.5 no
C36 C37 H373 110.8 no
H371 C37 H373 109.5 no
H372 C37 H373 109.5 no
C39 C38 H381 114.6 no
C39 C38 H382 108.6 no
H381 C38 H382 108.9 no
C39 C38 O35 102.0(10) yes
H381 C38 O35 112.3 no
H382 C38 O35 110.3 no
C38 C39 H391 108.7 no
C38 C39 H392 107.3 no
H391 C39 H392 109.5 no
C38 C39 H393 112.4 no
H391 C39 H393 109.5 no
H392 C39 H393 109.5 no
C42 C41 H411 108.4 no
C42 C41 H412 108.1 no
H411 C41 H412 107.9 no
C42 C41 O40 91.9(11) yes
H411 C41 O40 119.1 no
H412 C41 O40 119.2 no
C41 C42 H421 108.1 no
C41 C42 H422 110.6 no
H421 C42 H422 109.5 no
C41 C42 H423 109.7 no
H421 C42 H423 109.5 no
H422 C42 H423 109.5 no
C8 N1 C2 105.2(4) yes
C8 N1 Cd1 126.3(3) yes
C2 N1 Cd1 127.9(4) yes
C9 N3 C2 107.3(5) yes
C9 N3 H3 126.1 no
C2 N3 H3 126.5 no
C23 N16 C17 106.6(4) yes
C23 N16 Cd1 125.9(3) yes
C17 N16 Cd1 126.6(4) yes
C24 N18 C17 109.3(4) yes
C24 N18 H18 125.7 no
C17 N18 H18 124.9 no
C36 O35 H35 110.5 no
C41 O40 H40 109 no
C11 S31 S32 102.8(2) yes
C26 S32 S31 102.56(19) yes
N16 Cd1 N1 104.13(15) yes
N16 Cd1 Br33 113.71(11) yes
N1 Cd1 Br33 103.26(11) yes
N16 Cd1 Br34 112.89(11) yes
N1 Cd1 Br34 116.70(12) yes
Br33 Cd1 Br34 106.00(2) yes

loop_
_geom_bond_atom_site_label_1
_geom_bond_atom_site_label_2
_geom_bond_distance
_geom_bond_publ_flag
C2 C10 1.490(8) yes
C2 N1 1.325(7) yes
C2 N3 1.345(7) yes
C4 C5 1.371(10) yes
C4 C9 1.402(8) yes
C4 H4 0.949 no
C5 C6 1.388(9) yes
C5 H5 0.949 no
C6 C7 1.385(8) yes
C6 H6 0.97 no
C7 C8 1.375(8) yes
C7 H7 0.976 no
C8 C9 1.376(8) yes
C8 N1 1.408(6) yes
C9 N3 1.384(7) yes
C10 C11 1.392(7) yes
C10 C15 1.379(8) yes
C11 C12 1.386(9) yes
C11 S31 1.782(6) yes
C12 C13 1.365(10) yes
C12 H12 0.94 no
C13 C14 1.379(9) yes
C13 H13 0.941 no
C14 C15 1.378(8) yes
C14 H14 0.97 no
C15 H15 0.951 no
C17 C25 1.462(8) yes
C17 N16 1.331(6) yes
C17 N18 1.353(6) yes
C19 C20 1.358(9) yes
C19 C24 1.398(8) yes
C19 H19 0.952 no
C20 C21 1.400(8) yes
C20 H20 0.96 no
C21 C22 1.373(8) yes
C21 H21 0.971 no
C22 C23 1.392(7) yes
C22 H22 0.948 no
C23 C24 1.388(7) yes
C23 N16 1.383(7) yes
C24 N18 1.381(7) yes
C25 C26 1.412(7) yes
C25 C30 1.386(8) yes
C26 C27 1.391(9) yes
C26 S32 1.783(7) yes
C27 C28 1.367(11) yes
C27 H27 0.955 no
C28 C29 1.381(10) yes
C28 H28 0.948 no
C29 C30 1.373(9) yes
C29 H29 0.967 no
C30 H30 0.965 no
C36 C37 1.541(5) yes
C36 H361 0.99 no
C36 H362 0.99 no
C36 O35 1.413(5) yes
C37 H371 0.98 no
C37 H372 0.98 no
C37 H373 0.98 no
C38 C39 1.539(5) yes
C38 H381 1.007 no
C38 H382 0.981 no
C38 O35 1.411(5) yes
C39 H391 0.98 no
C39 H392 0.98 no
C39 H393 0.98 no
C41 C42 1.52(2) yes
C41 H411 0.998 no
C41 H412 1.016 no
C41 O40 1.545(16) yes
C42 H421 1 no
C42 H422 1 no
C42 H423 1 no
H3 N3 0.887 no
H18 N18 0.869 no
H35 O35 0.868 no
H40 O40 0.82 no
N1 Cd1 2.234(4) yes
N16 Cd1 2.244(4) yes
S31 S32 2.056(2) yes
Cd1 Br33 2.5882(7) yes
Cd1 Br34 2.5585(8) yes
